data_1516402
loop_
_publ_author_name
'Puntus, Lada N.'
'Lyssenko, Konstantin A.'
'Pekareva, Irina S.'
'B\"unzli, Jean-Claude G'

_publ_section_title
;
 Intermolecular interactions as actors in energy-transfer processes in
 lanthanide complexes with 2,2'-bipyridine.
;
_journal_issue 27
_journal_name_full 'The journal of physical chemistry. B'
_journal_page_first 9265
_journal_page_last 9277
_journal_paper_doi 10.1021/jp902390z
_journal_volume 113
_journal_year 2009
_chemical_formula_moiety 'C10 H16 Cl2 Eu N2 O4, H2 O, Cl'
_chemical_formula_sum 'C10 H18 Cl3 Eu N2 O5'
_chemical_formula_weight 504.57
_chemical_name_systematic
; 
 ? 
;
_space_group_IT_number 2
_symmetry_cell_setting triclinic
_symmetry_space_group_name_Hall '-P 1'
_symmetry_space_group_name_H-M 'P -1'
_atom_sites_solution_hydrogens geom
_atom_sites_solution_primary direct
_atom_sites_solution_secondary difmap
_audit_creation_method SHELXL-97
_cell_angle_alpha 89.2875(8)
_cell_angle_beta 85.9659(8)
_cell_angle_gamma 75.6017(8)
_cell_formula_units_Z 2
_cell_length_a 6.9602(3)
_cell_length_b 11.0460(5)
_cell_length_c 11.4320(5)
_cell_measurement_reflns_used 370
_cell_measurement_temperature 100(2)
_cell_measurement_theta_max 29
_cell_measurement_theta_min 3
_cell_volume 849.19(6)
_computing_cell_refinement 'Bruker SAINT'
_computing_data_collection 'Bruker APEX II'
_computing_data_reduction 'Bruker SAINT'
_computing_molecular_graphics 'Bruker SHELXTL'
_computing_publication_material 'Bruker SHELXTL'
_computing_structure_refinement 'SHELXL-97 (Sheldrick, 1997)'
_computing_structure_solution 'SHELXS-97 (Sheldrick, 1997)'
_diffrn_ambient_temperature 100(2)
_diffrn_measured_fraction_theta_full 0.989
_diffrn_measured_fraction_theta_max 0.989
_diffrn_measurement_device_type 'Bruker APEX II CCD area detector''
_diffrn_measurement_method 'omega scans'
_diffrn_radiation_monochromator graphite
_diffrn_radiation_source 'fine-focus sealed tube'
_diffrn_radiation_type MoK\a
_diffrn_radiation_wavelength 0.71073
_diffrn_reflns_av_R_equivalents 0.0246
_diffrn_reflns_av_sigmaI/netI 0.0349
_diffrn_reflns_limit_h_max 9
_diffrn_reflns_limit_h_min -9
_diffrn_reflns_limit_k_max 15
_diffrn_reflns_limit_k_min -15
_diffrn_reflns_limit_l_max 15
_diffrn_reflns_limit_l_min -15
_diffrn_reflns_number 10398
_diffrn_reflns_theta_full 29.50
_diffrn_reflns_theta_max 29.50
_diffrn_reflns_theta_min 1.79
_exptl_absorpt_coefficient_mu 4.183
_exptl_absorpt_correction_T_max 0.606
_exptl_absorpt_correction_T_min 0.360
_exptl_absorpt_correction_type multi-scan
_exptl_absorpt_process_details SADABS
_exptl_crystal_colour colorles
_exptl_crystal_density_diffrn 1.973
_exptl_crystal_density_method 'not measured'
_exptl_crystal_description prism
_exptl_crystal_F_000 492
_exptl_crystal_size_max 0.25
_exptl_crystal_size_mid 0.22
_exptl_crystal_size_min 0.12
_refine_diff_density_max 1.174
_refine_diff_density_min -0.788
_refine_diff_density_rms 0.118
_refine_ls_extinction_method none
_refine_ls_goodness_of_fit_ref 1.032
_refine_ls_hydrogen_treatment mixed
_refine_ls_matrix_type full
_refine_ls_number_parameters 216
_refine_ls_number_reflns 4672
_refine_ls_number_restraints 0
_refine_ls_restrained_S_all 1.032
_refine_ls_R_factor_all 0.0248
_refine_ls_R_factor_gt 0.0215
_refine_ls_shift/su_max 0.001
_refine_ls_shift/su_mean 0.000
_refine_ls_structure_factor_coef Fsqd
_refine_ls_weighting_details 'calc w=1/[\s^2^(Fo^2^)+(0.0213P)^2^+0.0000P] where P=(Fo^2^+2Fc^2^)/3'
_refine_ls_weighting_scheme calc
_refine_ls_wR_factor_gt 0.0461
_refine_ls_wR_factor_ref 0.0474
_reflns_number_gt 4321
_reflns_number_total 4672
_reflns_threshold_expression I>2\s(I)
_cod_data_source_file jp902390z_si_001.cif
_cod_data_source_block 1eu
_cod_depositor_comments
;
The following automatic conversions were performed:

'_symmetry_cell_setting' value 'Triclinic' changed to 'triclinic'
according to
/usr/data/users/saulius/automatic-downloads/retrospective/ACS/lib/dictionaries/cif_core.dic
dictionary named 'cif_core.dic' version 2.4.2 from 2011-04-26.

Automatic conversion script
Id: cif_fix_values 2281 2013-09-26 08:29:07Z andrius 
;
_cod_database_code 1516402

loop_
_symmetry_equiv_pos_as_xyz
'x, y, z'
'-x, -y, -z'

loop_
_atom_site_label
_atom_site_type_symbol
_atom_site_fract_x
_atom_site_fract_y
_atom_site_fract_z
_atom_site_U_iso_or_equiv
_atom_site_adp_type
_atom_site_occupancy
_atom_site_symmetry_multiplicity
_atom_site_calc_flag
_atom_site_refinement_flags
Eu1 Eu 0.499788(17) 0.263457(11) 0.344901(10) 0.00885(4) Uani 1 1 d .
Cl1 Cl 0.17331(8) 0.32571(6) 0.21788(5) 0.01343(11) Uani 1 1 d .
O1 O 0.2838(3) 0.13317(16) 0.41084(15) 0.0145(4) Uani 1 1 d .
H1OA H 0.3006 0.0880 0.4718 0.035(10) Uiso 1 1 d R
H1OB H 0.2255 0.0939 0.3672 0.042(11) Uiso 1 1 d R
C1 C 0.7108(3) 0.2353(2) 0.0609(2) 0.0117(5) Uani 1 1 d .
C1' C 0.6938(3) 0.1055(2) 0.0866(2) 0.0113(4) Uani 1 1 d .
Cl2 Cl 0.41443(9) 0.30258(6) 0.58492(5) 0.01437(12) Uani 1 1 d .
O2 O 0.7953(3) 0.32966(17) 0.38625(15) 0.0160(4) Uani 1 1 d .
H2OA H 0.8381 0.3299 0.4540 0.016(8) Uiso 1 1 d R
H2OB H 0.8924 0.3311 0.3372 0.026(9) Uiso 1 1 d R
N2 N 0.6639(3) 0.31788(19) 0.15087(17) 0.0115(4) Uani 1 1 d .
N2' N 0.6154(3) 0.08559(19) 0.19487(17) 0.0114(4) Uani 1 1 d .
Cl3 Cl 0.90754(9) 0.06559(6) 0.68759(5) 0.01526(12) Uani 1 1 d .
O3 O 0.7147(3) 0.08368(16) 0.44158(15) 0.0145(4) Uani 1 1 d .
H3OB H 0.8219 0.0523 0.4007 0.035(10) Uiso 1 1 d R
H3OA H 0.7603 0.0979 0.5057 0.034(10) Uiso 1 1 d R
C3 C 0.6876(4) 0.4331(2) 0.1312(2) 0.0138(5) Uani 1 1 d .
H3 H 0.654(4) 0.488(3) 0.194(3) 0.014(7) Uiso 1 1 d .
C3' C 0.6001(4) -0.0308(2) 0.2212(2) 0.0137(5) Uani 1 1 d .
H3' H 0.5449 -0.0450 0.2970 0.016 Uiso 1 1 calc R
O4 O 0.3968(3) 0.48487(16) 0.35608(15) 0.0145(4) Uani 1 1 d .
H4OA H 0.4583 0.5362 0.3802 0.020(8) Uiso 1 1 d R
H4OB H 0.2791 0.5311 0.3621 0.033(10) Uiso 1 1 d R
C4 C 0.7526(4) 0.4728(3) 0.0235(2) 0.0160(5) Uani 1 1 d .
H4 H 0.773(5) 0.553(3) 0.018(3) 0.026(9) Uiso 1 1 d .
C4' C 0.6604(4) -0.1311(2) 0.1442(2) 0.0152(5) Uani 1 1 d .
H4' H 0.6473 -0.2119 0.1664 0.018 Uiso 1 1 calc R
O5 O -0.0553(3) 0.33274(17) 0.60662(16) 0.0187(4) Uani 1 1 d .
H5OA H 0.0666 0.3334 0.6063 0.042(11) Uiso 1 1 d R
H5OB H -0.0603 0.2623 0.6358 0.047(12) Uiso 1 1 d R
C5 C 0.7965(4) 0.3889(3) -0.0688(2) 0.0174(5) Uani 1 1 d .
H5 H 0.842(5) 0.413(3) -0.143(3) 0.039(10) Uiso 1 1 d .
C5' C 0.7405(4) -0.1099(2) 0.0338(2) 0.0161(5) Uani 1 1 d .
H5' H 0.7831 -0.1763 -0.0214 0.019 Uiso 1 1 calc R
C6 C 0.7745(4) 0.2690(3) -0.0505(2) 0.0168(5) Uani 1 1 d .
H6 H 0.803(5) 0.209(3) -0.112(3) 0.028(9) Uiso 1 1 d .
C6' C 0.7577(4) 0.0094(2) 0.0045(2) 0.0139(5) Uani 1 1 d .
H6' H 0.8126 0.0253 -0.0709 0.017 Uiso 1 1 calc R

loop_
_atom_site_aniso_label
_atom_site_aniso_U_11
_atom_site_aniso_U_22
_atom_site_aniso_U_33
_atom_site_aniso_U_23
_atom_site_aniso_U_13
_atom_site_aniso_U_12
Eu1 0.00885(6) 0.00918(6) 0.00838(6) -0.00055(4) 0.00005(4) -0.00215(4)
Cl1 0.0113(3) 0.0162(3) 0.0127(3) 0.0015(2) -0.0018(2) -0.0031(2)
O1 0.0182(9) 0.0167(9) 0.0118(8) 0.0023(7) -0.0028(7) -0.0099(7)
C1 0.0080(11) 0.0157(12) 0.0106(11) 0.0005(9) -0.0026(8) -0.0008(9)
C1' 0.0089(11) 0.0144(12) 0.0103(11) 0.0008(9) -0.0031(8) -0.0013(9)
Cl2 0.0159(3) 0.0166(3) 0.0114(3) -0.0026(2) 0.0015(2) -0.0061(2)
O2 0.0121(9) 0.0253(10) 0.0117(8) -0.0004(7) -0.0005(7) -0.0068(7)
N2 0.0102(9) 0.0144(10) 0.0099(9) -0.0010(8) -0.0013(7) -0.0031(8)
N2' 0.0115(10) 0.0136(10) 0.0087(9) 0.0009(8) -0.0014(7) -0.0020(8)
Cl3 0.0152(3) 0.0172(3) 0.0132(3) -0.0031(2) -0.0014(2) -0.0033(2)
O3 0.0146(9) 0.0160(9) 0.0111(8) -0.0009(7) -0.0022(7) -0.0005(7)
C3 0.0119(11) 0.0165(12) 0.0134(12) 0.0015(10) -0.0011(9) -0.0042(9)
C3' 0.0146(12) 0.0152(12) 0.0116(11) 0.0003(9) -0.0032(9) -0.0036(9)
O4 0.0121(9) 0.0113(8) 0.0196(9) -0.0029(7) -0.0010(7) -0.0020(7)
C4 0.0149(12) 0.0174(13) 0.0159(12) 0.0034(10) -0.0020(9) -0.0045(10)
C4' 0.0159(12) 0.0129(12) 0.0163(12) 0.0000(9) -0.0036(10) -0.0020(9)
O5 0.0153(9) 0.0174(10) 0.0232(10) 0.0010(8) -0.0019(7) -0.0037(7)
C5 0.0171(13) 0.0231(14) 0.0112(12) 0.0032(10) 0.0019(9) -0.0045(10)
C5' 0.0134(12) 0.0165(12) 0.0170(12) -0.0060(10) -0.0021(9) -0.0006(9)
C6 0.0177(13) 0.0184(13) 0.0123(12) 0.0001(10) 0.0003(10) -0.0009(10)
C6' 0.0125(11) 0.0195(13) 0.0089(11) -0.0030(9) -0.0009(9) -0.0021(9)

loop_
_atom_type_symbol
_atom_type_description
_atom_type_scat_dispersion_real
_atom_type_scat_dispersion_imag
_atom_type_scat_source
C C 0.0033 0.0016 'International Tables Vol C Tables 4.2.6.8 and 6.1.1.4'
H H 0.0000 0.0000 'International Tables Vol C Tables 4.2.6.8 and 6.1.1.4'
N N 0.0061 0.0033 'International Tables Vol C Tables 4.2.6.8 and 6.1.1.4'
O O 0.0106 0.0060 'International Tables Vol C Tables 4.2.6.8 and 6.1.1.4'
Cl Cl 0.1484 0.1585 'International Tables Vol C Tables 4.2.6.8 and 6.1.1.4'
Eu Eu -0.1578 3.6682 'International Tables Vol C Tables 4.2.6.8 and 6.1.1.4'

loop_
_geom_angle_atom_site_label_1
_geom_angle_atom_site_label_2
_geom_angle_atom_site_label_3
_geom_angle
O4 Eu1 O1 122.10(6)
O4 Eu1 O2 74.84(6)
O1 Eu1 O2 144.32(6)
O4 Eu1 O3 140.67(6)
O1 Eu1 O3 74.65(6)
O2 Eu1 O3 74.40(6)
O4 Eu1 N2 80.41(6)
O1 Eu1 N2 137.66(6)
O2 Eu1 N2 71.61(6)
O3 Eu1 N2 111.92(6)
O4 Eu1 N2' 141.01(6)
O1 Eu1 N2' 80.58(6)
O2 Eu1 N2' 105.89(6)
O3 Eu1 N2' 71.77(6)
N2 Eu1 N2' 63.87(6)
O4 Eu1 Cl1 75.39(4)
O1 Eu1 Cl1 72.64(4)
O2 Eu1 Cl1 142.17(4)
O3 Eu1 Cl1 141.69(4)
N2 Eu1 Cl1 80.89(5)
N2' Eu1 Cl1 83.64(5)
O4 Eu1 Cl2 78.33(4)
O1 Eu1 Cl2 72.40(4)
O2 Eu1 Cl2 82.26(4)
O3 Eu1 Cl2 73.77(4)
N2 Eu1 Cl2 149.81(5)
N2' Eu1 Cl2 140.63(5)
Cl1 Eu1 Cl2 113.714(18)
Eu1 O1 H1OA 123.4
Eu1 O1 H1OB 126.0
H1OA O1 H1OB 103.3
N2 C1 C6 121.8(2)
N2 C1 C1' 116.8(2)
C6 C1 C1' 121.5(2)
N2' C1' C6' 121.6(2)
N2' C1' C1 116.5(2)
C6' C1' C1 121.9(2)
Eu1 O2 H2OA 124.4
Eu1 O2 H2OB 125.7
H2OA O2 H2OB 106.6
C3 N2 C1 117.7(2)
C3 N2 Eu1 120.92(16)
C1 N2 Eu1 121.02(16)
C3' N2' C1' 117.9(2)
C3' N2' Eu1 120.90(16)
C1' N2' Eu1 121.18(16)
Eu1 O3 H3OB 112.6
Eu1 O3 H3OA 117.2
H3OB O3 H3OA 100.8
N2 C3 C4 123.7(2)
N2 C3 H3 116.1(18)
C4 C3 H3 120.2(18)
N2' C3' C4' 123.7(2)
N2' C3' H3' 118.1
C4' C3' H3' 118.1
Eu1 O4 H4OA 129.2
Eu1 O4 H4OB 128.2
H4OA O4 H4OB 99.1
C5 C4 C3 118.4(2)
C5 C4 H4 123(2)
C3 C4 H4 118(2)
C5' C4' C3' 118.0(2)
C5' C4' H4' 121.0
C3' C4' H4' 121.0
H5OA O5 H5OB 104.4
C4 C5 C6 119.0(2)
C4 C5 H5 120(2)
C6 C5 H5 121(2)
C4' C5' C6' 119.4(2)
C4' C5' H5' 120.3
C6' C5' H5' 120.3
C5 C6 C1 119.4(2)
C5 C6 H6 121(2)
C1 C6 H6 119(2)
C5' C6' C1' 119.4(2)
C5' C6' H6' 120.3
C1' C6' H6' 120.3

loop_
_geom_bond_atom_site_label_1
_geom_bond_atom_site_label_2
_geom_bond_distance
Eu1 O4 2.3737(17)
Eu1 O1 2.4060(17)
Eu1 O2 2.4252(17)
Eu1 O3 2.4704(17)
Eu1 N2 2.557(2)
Eu1 N2' 2.560(2)
Eu1 Cl1 2.7216(6)
Eu1 Cl2 2.7823(6)
O1 H1OA 0.8500
O1 H1OB 0.8500
C1 N2 1.351(3)
C1 C6 1.395(3)
C1 C1' 1.492(3)
C1' N2' 1.355(3)
C1' C6' 1.392(3)
O2 H2OA 0.8500
O2 H2OB 0.8500
N2 C3 1.337(3)
N2' C3' 1.345(3)
O3 H3OB 0.8501
O3 H3OA 0.8499
C3 C4 1.385(3)
C3 H3 0.93(3)
C3' C4' 1.386(3)
C3' H3' 0.9500
O4 H4OA 0.8500
O4 H4OB 0.8500
C4 C5 1.380(4)
C4 H4 0.93(3)
C4' C5' 1.385(4)
C4' H4' 0.9500
O5 H5OA 0.8500
O5 H5OB 0.8500
C5 C6 1.382(4)
C5 H5 0.94(4)
C5' C6' 1.386(4)
C5' H5' 0.9500
C6 H6 0.95(3)
C6' H6' 0.9500

loop_
_geom_hbond_atom_site_label_D
_geom_hbond_atom_site_label_H
_geom_hbond_atom_site_label_A
_geom_hbond_distance_DH
_geom_hbond_distance_HA
_geom_hbond_distance_DA
_geom_hbond_angle_DHA
_geom_hbond_site_symmetry_A
O(1) H1OA O(3) 0.85 2.15 2.911(2) 149 2_656
O(1) H1OB Cl(3) 0.85 2.30 3.096(2) 157 2_656
O(2) H2OA O(5) 0.85 1.95 2.796(3) 178 1_655
O(2) H2OB Cl(1) 0.85 2.29 3.140(2) 175 1_655
O(3) H3OB Cl(3) 0.85 2.19 3.028(2) 168 2_756
O(3) H3OA Cl(3) 0.85 2.37 3.1835(19) 161 1_555
O(4) H4OA Cl(2) 0.85 2.23 3.065(2) 168 2_666
O(4) H4OB O(5) 0.85 1.89 2.718(3) 163 2_566
O(5) H5OA Cl(2) 0.85 2.35 3.195(2) 170 1_555
O(5) H5OB Cl(3) 0.85 2.31 3.148(2) 171 1_455
